data_7230323
loop_
_publ_author_name
'Sugiyama, Haruki'
'Uekusa, Hidehiro'

_publ_section_title
;
 Relationship between crystal structures and photochromic properties of
 N-salicylideneaminopyridine derivatives
;
_journal_issue 15
_journal_name_full CrystEngComm
_journal_page_first 2144
_journal_paper_doi 10.1039/C8CE00003D
_journal_volume 20
_journal_year 2018
_chemical_absolute_configuration ad
_chemical_compound_source photochromic
_chemical_formula_moiety '3(C12 H9 Br N2 O), 2(C7 H6 O4)'
_chemical_formula_sum 'C50 H39 Br3 N6 O11'
_chemical_formula_weight 1139.60
_chemical_name_common 5Br3SAP-35OHBA
_chemical_name_systematic '4-bromo-2-[(E)-3-pyridyliminomethyl]phenol, 3,5-dihydroxybenzoic acid'
_space_group_crystal_system triclinic
_space_group_IT_number 1
_space_group_name_Hall 'P 1'
_space_group_name_H-M_alt 'P 1'
_symmetry_space_group_name_Hall 'P 1'
_symmetry_space_group_name_H-M 'P 1'
_atom_sites_solution_hydrogens geom
_audit_creation_method SHELXL-2016/6
_audit_update_record
;
2017-12-30 deposited with the CCDC.
2018-03-20 downloaded from the CCDC.
;
_cell_angle_alpha 65.6550(10)
_cell_angle_beta 78.6480(10)
_cell_angle_gamma 83.5680(10)
_cell_formula_units_Z 1
_cell_length_a 8.2123(2)
_cell_length_b 12.3360(2)
_cell_length_c 13.0008(2)
_cell_measurement_reflns_used 13821
_cell_measurement_temperature 296(2)
_cell_measurement_theta_max 68.250
_cell_measurement_theta_min 3.785
_cell_volume 1175.78(4)
_computing_cell_refinement RAPID-AUTO
_computing_data_collection RAPID-AUTO
_computing_data_reduction RAPID-AUTO
_computing_structure_refinement 'SHELXL-2016/6 (Sheldrick, 2016)'
_computing_structure_solution 'SIR2004(Burla et al., 2004)'
_diffrn_ambient_temperature 296(2)
_diffrn_detector_area_resol_mean 10.0
_diffrn_measured_fraction_theta_full 0.984
_diffrn_measured_fraction_theta_max 0.983
_diffrn_measurement_device_type 'RIGAKU R-AXIS RAPID2'
_diffrn_measurement_method \w-scan
_diffrn_radiation_type CuK\a
_diffrn_radiation_wavelength 1.54186
_diffrn_reflns_av_R_equivalents 0.0299
_diffrn_reflns_av_unetI/netI 0.0468
_diffrn_reflns_Laue_measured_fraction_full 0.984
_diffrn_reflns_Laue_measured_fraction_max 0.983
_diffrn_reflns_limit_h_max 9
_diffrn_reflns_limit_h_min -9
_diffrn_reflns_limit_k_max 14
_diffrn_reflns_limit_k_min -14
_diffrn_reflns_limit_l_max 15
_diffrn_reflns_limit_l_min -15
_diffrn_reflns_number 13821
_diffrn_reflns_point_group_measured_fraction_full 0.843
_diffrn_reflns_point_group_measured_fraction_max 0.841
_diffrn_reflns_theta_full 67.686
_diffrn_reflns_theta_max 68.250
_diffrn_reflns_theta_min 3.785
_diffrn_source 'rotating anode x-ray'
_exptl_absorpt_coefficient_mu 3.768
_exptl_absorpt_correction_T_max 0.860
_exptl_absorpt_correction_T_min 0.733
_exptl_absorpt_correction_type multi-scan
_exptl_absorpt_process_details abscore,T.Higashi,RIGAKU
_exptl_crystal_colour yellow
_exptl_crystal_density_diffrn 1.609
_exptl_crystal_description needle
_exptl_crystal_F_000 574
_exptl_crystal_recrystallization_method 'Re-crystallisation from solvent: methyl acetate'
_exptl_crystal_size_max 0.100
_exptl_crystal_size_mid 0.040
_exptl_crystal_size_min 0.040
_refine_diff_density_max 0.575
_refine_diff_density_min -0.338
_refine_diff_density_rms 0.061
_refine_ls_abs_structure_details
; 
 Flack x determined using 1758 quotients [(I+)-(I-)]/[(I+)+(I-)] 
 (Parsons, Flack and Wagner, Acta Cryst. B69 (2013) 249-259). 
;
_refine_ls_abs_structure_Flack 0.015(8)
_refine_ls_extinction_method none
_refine_ls_goodness_of_fit_ref 1.123
_refine_ls_hydrogen_treatment constr
_refine_ls_matrix_type full
_refine_ls_number_parameters 640
_refine_ls_number_reflns 7248
_refine_ls_number_restraints 3
_refine_ls_restrained_S_all 1.123
_refine_ls_R_factor_all 0.0650
_refine_ls_R_factor_gt 0.0464
_refine_ls_shift/su_max 0.000
_refine_ls_shift/su_mean 0.000
_refine_ls_structure_factor_coef Fsqd
_refine_ls_weighting_details 'w=1/[\s^2^(Fo^2^)+(0.0469P)^2^+0.9386P] where P=(Fo^2^+2Fc^2^)/3'
_refine_ls_weighting_scheme calc
_refine_ls_wR_factor_gt 0.1011
_refine_ls_wR_factor_ref 0.1303
_reflns_Friedel_coverage 0.710
_reflns_Friedel_fraction_full 0.702
_reflns_Friedel_fraction_max 0.698
_reflns_number_gt 5499
_reflns_number_total 7248
_reflns_threshold_expression 'I > 2\s(I)'
_cod_data_source_file c8ce00003d2.cif
_cod_data_source_block shelx_CCDC8
_cod_depositor_comments 'Adding full bibliography for 7230315--7230335.cif.'
_cod_database_code 7230323
_shelx_shelxl_version_number 2016/6
_shelx_space_group_comment
; 
The symmetry employed for this shelxl refinement is uniquely defined 
by the following loop, which should always be used as a source of 
symmetry information in preference to the above space-group names. 
They are only intended as comments. 
;
_shelx_estimated_absorpt_t_min 0.704
_shelx_estimated_absorpt_t_max 0.864

loop_
_space_group_symop_operation_xyz
'x, y, z'

loop_
_atom_site_label
_atom_site_type_symbol
_atom_site_fract_x
_atom_site_fract_y
_atom_site_fract_z
_atom_site_U_iso_or_equiv
_atom_site_adp_type
_atom_site_occupancy
_atom_site_site_symmetry_order
_atom_site_calc_flag
_atom_site_refinement_flags_posn
_atom_site_refinement_flags_adp
Br1 Br 0.55325(15) 1.26578(11) 0.25090(11) 0.0900(4) Uani 1 1 d . .
Br2 Br 0.6114(2) 0.18164(14) 0.91589(13) 0.1312(7) Uani 1 1 d . .
Br3 Br 0.00446(13) 1.00417(10) -0.00360(9) 0.0815(4) Uani 1 1 d . .
O1 O 0.8975(9) 0.7868(7) 0.4530(6) 0.084(2) Uani 1 1 d . .
H1A H 0.850904 0.747956 0.518138 0.127 Uiso 1 1 calc R U
O2 O 0.1174(9) 0.5512(7) 0.6752(7) 0.084(2) Uani 1 1 d . .
H2A H 0.160929 0.593818 0.610463 0.126 Uiso 1 1 calc R U
O3 O 0.4505(8) 0.5698(6) 0.1755(6) 0.076(2) Uani 1 1 d . .
H3A H 0.408827 0.523454 0.239224 0.113 Uiso 1 1 calc R U
O4 O 1.1881(8) 0.9130(7) 0.5972(5) 0.077(2) Uani 1 1 d . .
H4A H 1.184981 0.962354 0.531843 0.116 Uiso 1 1 calc R U
O5 O 0.8383(9) 0.7579(6) 0.9602(5) 0.075(2) Uani 1 1 d . .
H5A H 0.908980 0.703741 0.970209 0.112 Uiso 1 1 calc R U
O6 O 0.6735(8) 1.1965(5) 0.5718(6) 0.0682(19) Uani 1 1 d . .
O7 O 0.4916(8) 1.0698(6) 0.7067(6) 0.081(2) Uani 1 1 d . .
H7A H 0.423820 1.119693 0.673836 0.122 Uiso 1 1 calc R U
O8 O 0.0609(8) 0.5669(5) 0.0097(5) 0.0630(18) Uani 1 1 d . .
H8A H 0.157292 0.559861 -0.019569 0.095 Uiso 1 1 calc R U
O9 O -0.2627(8) 0.4170(6) 0.3801(6) 0.0629(18) Uani 1 1 d . .
H9A H -0.278778 0.354719 0.437223 0.094 Uiso 1 1 calc R U
O10 O 0.2438(8) 0.1346(5) 0.1922(5) 0.0577(16) Uani 1 1 d . .
H10A H 0.284432 0.066681 0.214831 0.086 Uiso 1 1 calc R U
O11 O 0.1750(8) 0.0907(5) 0.3797(5) 0.0659(18) Uani 1 1 d . .
N1 N 0.6766(9) 0.7387(7) 0.6355(7) 0.0575(19) Uani 1 1 d . .
N2 N 0.3853(9) 0.5695(6) 0.8976(6) 0.0550(18) Uani 1 1 d . .
N3 N 0.3639(9) 0.6421(6) 0.5051(6) 0.0511(17) Uani 1 1 d . .
N4 N 0.3975(10) 0.9243(7) 0.2558(7) 0.061(2) Uani 1 1 d . .
N5 N 0.2326(8) 0.4937(6) 0.3627(6) 0.0495(17) Uani 1 1 d . .
N6 N 0.2660(9) 0.2259(7) 0.6163(7) 0.063(2) Uani 1 1 d . .
C1 C 0.8152(12) 0.8937(9) 0.4091(8) 0.064(3) Uani 1 1 d . .
C2 C 0.8765(14) 0.9765(10) 0.3021(9) 0.079(3) Uani 1 1 d . .
H2 H 0.973449 0.958291 0.260732 0.095 Uiso 1 1 calc R U
C3 C 0.7973(15) 1.0849(10) 0.2557(9) 0.074(3) Uani 1 1 d . .
H3 H 0.839774 1.139395 0.183090 0.089 Uiso 1 1 calc R U
C4 C 0.6560(13) 1.1131(9) 0.3161(9) 0.067(3) Uani 1 1 d . .
C5 C 0.5916(12) 1.0327(9) 0.4236(9) 0.065(3) Uani 1 1 d . .
H5 H 0.494744 1.052888 0.463607 0.078 Uiso 1 1 calc R U
C6 C 0.6693(11) 0.9225(8) 0.4727(7) 0.055(2) Uani 1 1 d . .
C7 C 0.6074(12) 0.8418(9) 0.5878(8) 0.059(2) Uani 1 1 d . .
H7 H 0.514576 0.864979 0.628867 0.071 Uiso 1 1 calc R U
C8 C 0.6115(11) 0.6598(8) 0.7503(8) 0.052(2) Uani 1 1 d . .
C9 C 0.4458(10) 0.6476(8) 0.7932(8) 0.054(2) Uani 1 1 d . .
H9 H 0.370853 0.696523 0.747115 0.064 Uiso 1 1 calc R U
C10 C 0.4953(12) 0.5031(9) 0.9605(9) 0.067(3) Uani 1 1 d . .
H10 H 0.455485 0.448629 1.033818 0.080 Uiso 1 1 calc R U
C11 C 0.6655(12) 0.5081(10) 0.9260(9) 0.073(3) Uani 1 1 d . .
H11 H 0.737333 0.459181 0.974657 0.088 Uiso 1 1 calc R U
C12 C 0.7256(12) 0.5881(10) 0.8171(9) 0.070(3) Uani 1 1 d . .
H12 H 0.839139 0.593669 0.789440 0.085 Uiso 1 1 calc R U
C13 C 0.2257(13) 0.4667(9) 0.7247(8) 0.066(3) Uani 1 1 d . .
C14 C 0.1797(15) 0.3756(10) 0.8326(9) 0.076(3) Uani 1 1 d . .
H14 H 0.069214 0.372570 0.867865 0.091 Uiso 1 1 calc R U
C15 C 0.2903(16) 0.2913(9) 0.8879(9) 0.076(3) Uani 1 1 d . .
H15 H 0.255071 0.231887 0.959450 0.091 Uiso 1 1 calc R U
C16 C 0.4527(16) 0.2945(9) 0.8380(9) 0.078(3) Uani 1 1 d . .
C17 C 0.5074(14) 0.3796(9) 0.7314(8) 0.073(3) Uani 1 1 d . .
H17 H 0.618386 0.379137 0.697919 0.087 Uiso 1 1 calc R U
C18 C 0.3964(12) 0.4661(8) 0.6740(8) 0.056(2) Uani 1 1 d . .
C19 C 0.4565(12) 0.5576(8) 0.5626(7) 0.055(2) Uani 1 1 d . .
H19 H 0.568220 0.554366 0.531636 0.066 Uiso 1 1 calc R U
C20 C 0.4284(10) 0.7260(7) 0.3956(7) 0.047(2) Uani 1 1 d . .
C21 C 0.5613(11) 0.7023(8) 0.3221(8) 0.057(2) Uani 1 1 d . .
H21 H 0.615912 0.628081 0.343468 0.068 Uiso 1 1 calc R U
C22 C 0.6096(12) 0.7930(8) 0.2162(8) 0.063(3) Uani 1 1 d . .
H22 H 0.697707 0.780052 0.164936 0.076 Uiso 1 1 calc R U
C23 C 0.5276(12) 0.9014(8) 0.1871(9) 0.064(3) Uani 1 1 d . .
H23 H 0.563828 0.961748 0.116457 0.077 Uiso 1 1 calc R U
C24 C 0.3486(12) 0.8372(8) 0.3571(8) 0.057(2) Uani 1 1 d . .
H24 H 0.256096 0.851672 0.404484 0.068 Uiso 1 1 calc R U
C25 C 0.3482(12) 0.6650(8) 0.1381(8) 0.058(2) Uani 1 1 d . .
C26 C 0.3913(12) 0.7534(8) 0.0279(9) 0.065(3) Uani 1 1 d . .
H26 H 0.489983 0.744575 -0.017712 0.079 Uiso 1 1 calc R U
C27 C 0.2907(13) 0.8526(9) -0.0136(9) 0.068(3) Uani 1 1 d . .
H27 H 0.321063 0.910282 -0.087012 0.081 Uiso 1 1 calc R U
C28 C 0.1438(12) 0.8669(8) 0.0535(8) 0.058(2) Uani 1 1 d . .
C29 C 0.0961(11) 0.7795(8) 0.1604(8) 0.057(2) Uani 1 1 d . .
H29 H -0.005238 0.788471 0.203435 0.069 Uiso 1 1 calc R U
C30 C 0.1953(10) 0.6786(7) 0.2054(7) 0.049(2) Uani 1 1 d . .
C31 C 0.1439(11) 0.5874(8) 0.3191(8) 0.054(2) Uani 1 1 d . .
H31 H 0.042684 0.597943 0.361416 0.065 Uiso 1 1 calc R U
C32 C 0.1804(10) 0.4048(7) 0.4719(7) 0.050(2) Uani 1 1 d . .
C33 C 0.2960(11) 0.3174(8) 0.5151(8) 0.063(3) Uani 1 1 d . .
H33 H 0.401423 0.321979 0.471636 0.076 Uiso 1 1 calc R U
C34 C 0.1157(12) 0.2164(9) 0.6751(8) 0.064(3) Uani 1 1 d . .
H34 H 0.092980 0.151350 0.744648 0.077 Uiso 1 1 calc R U
C35 C -0.0094(12) 0.2983(11) 0.6382(9) 0.082(3) Uani 1 1 d . .
H35 H -0.114542 0.289713 0.682754 0.098 Uiso 1 1 calc R U
C36 C 0.0220(12) 0.3935(10) 0.5347(9) 0.076(3) Uani 1 1 d . .
H36 H -0.061892 0.449408 0.507317 0.091 Uiso 1 1 calc R U
C37 C 0.7731(10) 1.0082(7) 0.6980(8) 0.051(2) Uani 1 1 d . .
C38 C 0.7435(11) 0.9240(8) 0.8101(8) 0.056(2) Uani 1 1 d . .
H38 H 0.643350 0.924986 0.857847 0.067 Uiso 1 1 calc R U
C39 C 0.8672(11) 0.8383(8) 0.8491(7) 0.053(2) Uani 1 1 d . .
C40 C 1.0148(10) 0.8357(8) 0.7778(8) 0.057(2) Uani 1 1 d . .
H40 H 1.096334 0.777733 0.805423 0.069 Uiso 1 1 calc R U
C41 C 1.0429(11) 0.9184(8) 0.6654(7) 0.053(2) Uani 1 1 d . .
C42 C 0.9216(10) 1.0072(8) 0.6252(8) 0.054(2) Uani 1 1 d . .
H42 H 0.939971 1.064831 0.550708 0.065 Uiso 1 1 calc R U
C43 C 0.6427(11) 1.1020(8) 0.6525(8) 0.054(2) Uani 1 1 d . .
C44 C 0.0795(9) 0.2766(7) 0.2481(7) 0.0433(19) Uani 1 1 d . .
C45 C 0.1153(10) 0.3661(7) 0.1408(6) 0.0437(19) Uani 1 1 d . .
H45 H 0.198660 0.354455 0.086117 0.052 Uiso 1 1 calc R U
C46 C 0.0266(10) 0.4732(7) 0.1148(7) 0.045(2) Uani 1 1 d . .
C47 C -0.1013(10) 0.4904(7) 0.1944(7) 0.048(2) Uani 1 1 d . .
H47 H -0.163061 0.561835 0.175926 0.058 Uiso 1 1 calc R U
C48 C -0.1356(10) 0.3991(7) 0.3019(7) 0.044(2) Uani 1 1 d . .
C49 C -0.0434(10) 0.2925(7) 0.3300(7) 0.049(2) Uani 1 1 d . .
H49 H -0.064377 0.232668 0.403136 0.058 Uiso 1 1 calc R U
C50 C 0.1717(11) 0.1584(7) 0.2806(7) 0.051(2) Uani 1 1 d . .

loop_
_atom_site_aniso_label
_atom_site_aniso_U_11
_atom_site_aniso_U_22
_atom_site_aniso_U_33
_atom_site_aniso_U_23
_atom_site_aniso_U_13
_atom_site_aniso_U_12
Br1 0.0911(9) 0.0669(8) 0.0865(9) 0.0034(7) -0.0310(7) -0.0095(6)
Br2 0.1599(15) 0.0905(11) 0.0740(9) 0.0186(8) -0.0099(9) 0.0470(10)
Br3 0.0946(9) 0.0586(7) 0.0576(7) 0.0037(6) -0.0096(6) 0.0177(6)
O1 0.082(5) 0.071(5) 0.075(5) -0.020(4) 0.017(4) 0.008(4)
O2 0.060(4) 0.083(6) 0.072(5) -0.004(4) 0.000(4) 0.016(4)
O3 0.073(4) 0.056(4) 0.066(5) -0.007(4) 0.007(3) 0.019(4)
O4 0.057(4) 0.079(5) 0.049(4) 0.003(3) 0.015(3) 0.022(3)
O5 0.071(4) 0.062(4) 0.043(3) 0.011(3) 0.009(3) 0.027(3)
O6 0.057(4) 0.043(4) 0.067(4) 0.007(3) 0.001(3) 0.011(3)
O7 0.049(4) 0.065(5) 0.069(4) 0.024(4) 0.001(3) 0.016(3)
O8 0.059(4) 0.045(4) 0.048(4) 0.006(3) 0.007(3) 0.017(3)
O9 0.063(4) 0.047(4) 0.056(4) -0.012(3) 0.012(3) 0.015(3)
O10 0.070(4) 0.039(3) 0.044(3) -0.008(3) 0.002(3) 0.021(3)
O11 0.068(4) 0.049(4) 0.049(4) 0.000(3) 0.005(3) 0.023(3)
N1 0.045(4) 0.056(5) 0.055(5) -0.011(4) 0.000(3) -0.001(4)
N2 0.051(4) 0.047(4) 0.050(4) -0.006(4) -0.002(3) 0.004(3)
N3 0.058(4) 0.039(4) 0.044(4) -0.006(3) -0.009(3) 0.006(3)
N4 0.069(5) 0.041(4) 0.055(5) -0.010(4) 0.001(4) 0.010(4)
N5 0.051(4) 0.034(4) 0.041(4) 0.004(3) -0.001(3) 0.000(3)
N6 0.054(4) 0.054(5) 0.055(5) 0.000(4) -0.004(4) 0.006(4)
C1 0.064(6) 0.058(6) 0.054(6) -0.011(5) 0.006(5) -0.011(5)
C2 0.090(8) 0.076(8) 0.058(7) -0.025(6) 0.027(6) -0.026(6)
C3 0.101(9) 0.053(6) 0.054(6) -0.009(5) -0.001(6) -0.020(6)
C4 0.069(6) 0.065(7) 0.067(7) -0.021(6) -0.014(5) -0.020(5)
C5 0.058(6) 0.055(6) 0.063(6) -0.006(5) -0.003(5) -0.013(5)
C6 0.052(5) 0.058(6) 0.046(5) -0.014(5) 0.004(4) -0.014(4)
C7 0.048(5) 0.058(6) 0.059(6) -0.016(5) -0.002(4) 0.003(4)
C8 0.045(5) 0.047(5) 0.052(5) -0.014(4) -0.004(4) 0.005(4)
C9 0.047(5) 0.050(5) 0.055(5) -0.017(4) 0.002(4) 0.000(4)
C10 0.063(6) 0.065(7) 0.053(6) -0.006(5) -0.003(5) -0.008(5)
C11 0.061(6) 0.067(7) 0.058(6) 0.008(5) -0.011(5) -0.001(5)
C12 0.048(5) 0.076(7) 0.067(7) -0.013(6) -0.003(5) 0.008(5)
C13 0.072(7) 0.063(7) 0.052(6) -0.018(5) 0.006(5) -0.003(5)
C14 0.084(7) 0.072(8) 0.049(6) -0.009(6) 0.013(5) -0.015(6)
C15 0.107(9) 0.049(6) 0.055(6) -0.010(5) 0.005(6) -0.012(6)
C16 0.114(9) 0.048(6) 0.049(6) -0.004(5) -0.004(6) 0.011(6)
C17 0.081(7) 0.055(6) 0.049(6) 0.000(5) 0.000(5) 0.026(5)
C18 0.070(6) 0.044(5) 0.044(5) -0.012(4) -0.004(4) 0.004(4)
C19 0.060(6) 0.046(5) 0.042(5) -0.005(4) -0.003(4) 0.006(4)
C20 0.052(5) 0.035(4) 0.050(5) -0.017(4) -0.011(4) 0.010(4)
C21 0.056(5) 0.045(5) 0.057(6) -0.015(5) -0.009(4) 0.023(4)
C22 0.062(6) 0.057(6) 0.054(6) -0.014(5) 0.002(4) 0.009(5)
C23 0.066(6) 0.046(5) 0.058(6) -0.005(5) 0.002(5) 0.007(5)
C24 0.060(6) 0.037(5) 0.060(6) -0.014(4) 0.000(5) 0.012(4)
C25 0.059(6) 0.044(5) 0.061(6) -0.015(5) -0.002(5) 0.003(4)
C26 0.064(6) 0.047(6) 0.062(6) -0.007(5) 0.002(5) 0.007(5)
C27 0.081(7) 0.056(6) 0.049(6) -0.010(5) 0.005(5) -0.009(5)
C28 0.070(6) 0.044(5) 0.044(5) -0.001(4) -0.010(5) 0.000(4)
C29 0.051(5) 0.055(6) 0.052(6) -0.012(5) 0.000(4) 0.001(4)
C30 0.052(5) 0.039(5) 0.047(5) -0.009(4) -0.008(4) 0.004(4)
C31 0.049(5) 0.053(6) 0.049(5) -0.011(5) -0.004(4) 0.002(4)
C32 0.048(5) 0.038(5) 0.047(5) -0.005(4) 0.000(4) 0.000(4)
C33 0.051(5) 0.052(6) 0.046(5) 0.013(4) 0.003(4) 0.012(4)
C34 0.052(6) 0.060(6) 0.054(6) 0.000(5) 0.001(4) -0.004(5)
C35 0.039(5) 0.103(9) 0.055(6) 0.006(6) 0.008(4) 0.012(5)
C36 0.045(5) 0.082(8) 0.063(6) 0.001(6) -0.002(5) 0.013(5)
C37 0.042(5) 0.041(5) 0.055(5) -0.010(4) -0.006(4) 0.013(4)
C38 0.046(5) 0.047(5) 0.049(5) -0.001(4) -0.002(4) 0.016(4)
C39 0.056(5) 0.049(5) 0.032(4) -0.002(4) 0.003(4) 0.006(4)
C40 0.042(5) 0.054(5) 0.059(6) -0.014(5) 0.000(4) 0.018(4)
C41 0.055(5) 0.037(5) 0.037(5) 0.004(4) 0.006(4) 0.009(4)
C42 0.052(5) 0.047(5) 0.043(5) -0.005(4) 0.001(4) 0.005(4)
C43 0.053(5) 0.040(5) 0.050(5) -0.004(4) -0.001(4) 0.007(4)
C44 0.040(4) 0.034(4) 0.042(4) -0.006(4) -0.001(3) 0.005(3)
C45 0.045(4) 0.034(4) 0.035(4) -0.005(4) 0.005(3) 0.009(3)
C46 0.047(5) 0.026(4) 0.042(5) 0.002(3) 0.001(4) 0.007(3)
C47 0.048(5) 0.029(4) 0.049(5) -0.005(4) -0.001(4) 0.015(3)
C48 0.036(4) 0.046(5) 0.037(4) -0.008(4) 0.001(3) 0.006(3)
C49 0.054(5) 0.033(4) 0.038(4) 0.000(4) 0.003(4) 0.006(4)
C50 0.053(5) 0.036(4) 0.038(5) 0.004(4) 0.003(4) 0.004(4)

loop_
_atom_type_symbol
_atom_type_description
_atom_type_scat_dispersion_real
_atom_type_scat_dispersion_imag
_atom_type_scat_source
C C 0.0181 0.0091 'International Tables Vol C Tables 4.2.6.8 and 6.1.1.4'
H H 0.0000 0.0000 'International Tables Vol C Tables 4.2.6.8 and 6.1.1.4'
N N 0.0311 0.0180 'International Tables Vol C Tables 4.2.6.8 and 6.1.1.4'
O O 0.0492 0.0322 'International Tables Vol C Tables 4.2.6.8 and 6.1.1.4'
Br Br -0.6763 1.2805 'International Tables Vol C Tables 4.2.6.8 and 6.1.1.4'

loop_
_geom_angle_atom_site_label_1
_geom_angle_atom_site_label_2
_geom_angle_atom_site_label_3
_geom_angle
C1 O1 H1A 109.5
C13 O2 H2A 109.5
C25 O3 H3A 109.5
C41 O4 H4A 109.5
C39 O5 H5A 109.5
C43 O7 H7A 109.5
C46 O8 H8A 109.5
C48 O9 H9A 109.5
C50 O10 H10A 109.5
C7 N1 C8 120.7(8)
C10 N2 C9 116.3(8)
C19 N3 C20 120.7(7)
C24 N4 C23 117.7(8)
C31 N5 C32 121.9(8)
C34 N6 C33 118.3(8)
O1 C1 C2 119.6(9)
O1 C1 C6 121.1(8)
C2 C1 C6 119.3(10)
C3 C2 C1 121.2(10)
C3 C2 H2 119.4
C1 C2 H2 119.4
C4 C3 C2 120.0(10)
C4 C3 H3 120.0
C2 C3 H3 120.0
C3 C4 C5 120.5(11)
C3 C4 Br1 118.8(8)
C5 C4 Br1 120.8(9)
C4 C5 C6 120.8(10)
C4 C5 H5 119.6
C6 C5 H5 119.6
C5 C6 C1 118.3(8)
C5 C6 C7 120.6(9)
C1 C6 C7 121.0(9)
N1 C7 C6 122.0(9)
N1 C7 H7 119.0
C6 C7 H7 119.0
C9 C8 C12 119.4(9)
C9 C8 N1 123.7(8)
C12 C8 N1 116.8(8)
N2 C9 C8 123.6(9)
N2 C9 H9 118.2
C8 C9 H9 118.2
N2 C10 C11 124.9(9)
N2 C10 H10 117.5
C11 C10 H10 117.5
C12 C11 C10 117.9(10)
C12 C11 H11 121.0
C10 C11 H11 121.0
C11 C12 C8 117.8(9)
C11 C12 H12 121.1
C8 C12 H12 121.1
O2 C13 C14 121.4(10)
O2 C13 C18 122.3(9)
C14 C13 C18 116.2(10)
C15 C14 C13 122.6(11)
C15 C14 H14 118.7
C13 C14 H14 118.7
C16 C15 C14 119.6(10)
C16 C15 H15 120.2
C14 C15 H15 120.2
C15 C16 C17 121.4(11)
C15 C16 Br2 120.5(8)
C17 C16 Br2 118.1(9)
C16 C17 C18 119.7(10)
C16 C17 H17 120.2
C18 C17 H17 120.2
C17 C18 C13 120.4(9)
C17 C18 C19 119.2(9)
C13 C18 C19 120.4(9)
N3 C19 C18 123.4(9)
N3 C19 H19 118.3
C18 C19 H19 118.3
C24 C20 C21 118.2(8)
C24 C20 N3 117.5(7)
C21 C20 N3 124.2(7)
C22 C21 C20 117.9(8)
C22 C21 H21 121.1
C20 C21 H21 121.1
C23 C22 C21 119.9(8)
C23 C22 H22 120.1
C21 C22 H22 120.1
N4 C23 C22 122.8(9)
N4 C23 H23 118.6
C22 C23 H23 118.6
N4 C24 C20 123.4(8)
N4 C24 H24 118.3
C20 C24 H24 118.3
O3 C25 C26 119.2(8)
O3 C25 C30 122.2(8)
C26 C25 C30 118.6(9)
C27 C26 C25 121.2(9)
C27 C26 H26 119.4
C25 C26 H26 119.4
C26 C27 C28 120.0(9)
C26 C27 H27 120.0
C28 C27 H27 120.0
C29 C28 C27 119.9(9)
C29 C28 Br3 120.0(7)
C27 C28 Br3 120.1(7)
C28 C29 C30 121.6(9)
C28 C29 H29 119.2
C30 C29 H29 119.2
C29 C30 C25 118.7(8)
C29 C30 C31 120.9(8)
C25 C30 C31 120.4(8)
N5 C31 C30 122.3(8)
N5 C31 H31 118.8
C30 C31 H31 118.8
C33 C32 C36 117.5(8)
C33 C32 N5 115.9(8)
C36 C32 N5 126.4(8)
N6 C33 C32 123.6(8)
N6 C33 H33 118.2
C32 C33 H33 118.2
N6 C34 C35 122.5(9)
N6 C34 H34 118.7
C35 C34 H34 118.7
C34 C35 C36 119.2(9)
C34 C35 H35 120.4
C36 C35 H35 120.4
C35 C36 C32 118.9(9)
C35 C36 H36 120.6
C32 C36 H36 120.6
C38 C37 C42 121.5(8)
C38 C37 C43 120.0(7)
C42 C37 C43 118.4(8)
C39 C38 C37 118.3(8)
C39 C38 H38 120.8
C37 C38 H38 120.8
O5 C39 C40 121.4(8)
O5 C39 C38 117.7(8)
C40 C39 C38 120.8(8)
C39 C40 C41 120.8(8)
C39 C40 H40 119.6
C41 C40 H40 119.6
O4 C41 C40 119.5(8)
O4 C41 C42 121.2(7)
C40 C41 C42 119.4(7)
C37 C42 C41 119.1(8)
C37 C42 H42 120.4
C41 C42 H42 120.4
O6 C43 O7 123.8(8)
O6 C43 C37 123.3(8)
O7 C43 C37 112.9(7)
C45 C44 C49 120.9(7)
C45 C44 C50 121.7(7)
C49 C44 C50 117.4(7)
C44 C45 C46 119.6(7)
C44 C45 H45 120.2
C46 C45 H45 120.2
O8 C46 C45 121.8(7)
O8 C46 C47 117.4(7)
C45 C46 C47 120.8(7)
C48 C47 C46 118.8(7)
C48 C47 H47 120.6
C46 C47 H47 120.6
O9 C48 C47 118.3(7)
O9 C48 C49 120.9(7)
C47 C48 C49 120.8(7)
C44 C49 C48 119.2(7)
C44 C49 H49 120.4
C48 C49 H49 120.4
O11 C50 O10 123.9(8)
O11 C50 C44 122.6(8)
O10 C50 C44 113.6(7)

loop_
_geom_bond_atom_site_label_1
_geom_bond_atom_site_label_2
_geom_bond_distance
Br1 C4 1.894(12)
Br2 C16 1.900(12)
Br3 C28 1.895(10)
O1 C1 1.362(12)
O1 H1A 0.8200
O2 C13 1.325(12)
O2 H2A 0.8200
O3 C25 1.338(10)
O3 H3A 0.8200
O4 C41 1.352(10)
O4 H4A 0.8200
O5 C39 1.365(10)
O5 H5A 0.8200
O6 C43 1.215(10)
O7 C43 1.315(10)
O7 H7A 0.8200
O8 C46 1.378(9)
O8 H8A 0.8200
O9 C48 1.375(9)
O9 H9A 0.8200
O10 C50 1.315(10)
O10 H10A 0.8200
O11 C50 1.217(9)
N1 C7 1.285(11)
N1 C8 1.437(11)
N2 C10 1.315(12)
N2 C9 1.335(10)
N3 C19 1.276(10)
N3 C20 1.410(10)
N4 C24 1.331(11)
N4 C23 1.335(11)
N5 C31 1.274(11)
N5 C32 1.408(10)
N6 C34 1.307(11)
N6 C33 1.333(11)
C1 C2 1.378(13)
C1 C6 1.414(13)
C2 C3 1.368(16)
C2 H2 0.9300
C3 C4 1.363(14)
C3 H3 0.9300
C4 C5 1.378(13)
C5 C6 1.383(13)
C5 H5 0.9300
C6 C7 1.440(12)
C7 H7 0.9300
C8 C9 1.366(11)
C8 C12 1.384(12)
C9 H9 0.9300
C10 C11 1.382(13)
C10 H10 0.9300
C11 C12 1.380(13)
C11 H11 0.9300
C12 H12 0.9300
C13 C14 1.400(13)
C13 C18 1.428(13)
C14 C15 1.361(15)
C14 H14 0.9300
C15 C16 1.361(15)
C15 H15 0.9300
C16 C17 1.373(13)
C17 C18 1.386(13)
C17 H17 0.9300
C18 C19 1.453(12)
C19 H19 0.9300
C20 C24 1.387(11)
C20 C21 1.391(11)
C21 C22 1.385(12)
C21 H21 0.9300
C22 C23 1.366(12)
C22 H22 0.9300
C23 H23 0.9300
C24 H24 0.9300
C25 C26 1.402(13)
C25 C30 1.418(12)
C26 C27 1.370(13)
C26 H26 0.9300
C27 C28 1.383(13)
C27 H27 0.9300
C28 C29 1.375(12)
C29 C30 1.385(12)
C29 H29 0.9300
C30 C31 1.456(12)
C31 H31 0.9300
C32 C33 1.364(12)
C32 C36 1.380(12)
C33 H33 0.9300
C34 C35 1.367(13)
C34 H34 0.9300
C35 C36 1.373(13)
C35 H35 0.9300
C36 H36 0.9300
C37 C38 1.390(11)
C37 C42 1.391(11)
C37 C43 1.498(11)
C38 C39 1.388(12)
C38 H38 0.9300
C39 C40 1.379(11)
C40 C41 1.385(12)
C40 H40 0.9300
C41 C42 1.398(12)
C42 H42 0.9300
C44 C45 1.376(10)
C44 C49 1.377(10)
C44 C50 1.499(11)
C45 C46 1.380(10)
C45 H45 0.9300
C46 C47 1.386(10)
C47 C48 1.386(11)
C47 H47 0.9300
C48 C49 1.387(11)
C49 H49 0.9300

loop_
_geom_hbond_atom_site_label_D
_geom_hbond_atom_site_label_H
_geom_hbond_atom_site_label_A
_geom_hbond_distance_DH
_geom_hbond_distance_HA
_geom_hbond_distance_DA
_geom_hbond_angle_DHA
_geom_hbond_site_symmetry_A
O1 H1A N1 0.82 1.85 2.581(9) 147.7 .
O2 H2A N3 0.82 1.91 2.636(10) 146.5 .
O3 H3A N5 0.82 1.88 2.605(9) 147.3 .
O4 H4A O11 0.82 1.97 2.787(9) 175.4 1_665
O5 H5A O8 0.82 1.93 2.750(8) 173.7 1_656
O7 H7A N6 0.82 1.77 2.592(10) 174.3 1_565
O8 H8A N2 0.82 1.96 2.771(9) 171.3 1_554
O9 H9A O6 0.82 2.03 2.846(9) 175.9 1_445
O10 H10A N4 0.82 1.81 2.629(9) 173.2 1_545
C10 H10 Br1 0.93 2.99 3.786(10) 144.6 1_546
C12 H12 O2 0.93 2.60 3.462(12) 155.2 1_655
C21 H21 O9 0.93 2.57 3.486(10) 170.1 1_655
C23 H23 Br2 0.93 2.88 3.793(10) 166.1 1_564
C34 H34 Br3 0.93 3.00 3.893(10) 161.5 1_546
C42 H42 O11 0.93 2.58 3.276(10) 132.4 1_665

loop_
_geom_torsion_atom_site_label_1
_geom_torsion_atom_site_label_2
_geom_torsion_atom_site_label_3
_geom_torsion_atom_site_label_4
_geom_torsion
O1 C1 C2 C3 -179.7(10)
C6 C1 C2 C3 -1.1(16)
C1 C2 C3 C4 0.7(17)
C2 C3 C4 C5 -0.3(16)
C2 C3 C4 Br1 178.2(8)
C3 C4 C5 C6 0.4(15)
Br1 C4 C5 C6 -178.0(7)
C4 C5 C6 C1 -0.9(14)
C4 C5 C6 C7 176.1(9)
O1 C1 C6 C5 179.8(9)
C2 C1 C6 C5 1.2(14)
O1 C1 C6 C7 2.8(15)
C2 C1 C6 C7 -175.8(9)
C8 N1 C7 C6 -179.7(8)
C5 C6 C7 N1 179.7(9)
C1 C6 C7 N1 -3.3(15)
C7 N1 C8 C9 38.3(14)
C7 N1 C8 C12 -145.6(10)
C10 N2 C9 C8 0.8(13)
C12 C8 C9 N2 0.0(14)
N1 C8 C9 N2 176.0(8)
C9 N2 C10 C11 -0.6(15)
N2 C10 C11 C12 -0.4(18)
C10 C11 C12 C8 1.3(16)
C9 C8 C12 C11 -1.1(15)
N1 C8 C12 C11 -177.4(10)
O2 C13 C14 C15 -176.5(11)
C18 C13 C14 C15 0.8(16)
C13 C14 C15 C16 0.3(18)
C14 C15 C16 C17 -1.5(18)
C14 C15 C16 Br2 177.5(9)
C15 C16 C17 C18 1.6(18)
Br2 C16 C17 C18 -177.5(8)
C16 C17 C18 C13 -0.4(16)
C16 C17 C18 C19 178.4(10)
O2 C13 C18 C17 176.6(10)
C14 C13 C18 C17 -0.7(15)
O2 C13 C18 C19 -2.1(15)
C14 C13 C18 C19 -179.5(9)
C20 N3 C19 C18 -177.8(8)
C17 C18 C19 N3 -178.3(9)
C13 C18 C19 N3 0.5(15)
C19 N3 C20 C24 -155.3(9)
C19 N3 C20 C21 27.9(13)
C24 C20 C21 C22 2.2(14)
N3 C20 C21 C22 179.0(9)
C20 C21 C22 C23 0.2(15)
C24 N4 C23 C22 0.8(15)
C21 C22 C23 N4 -1.8(17)
C23 N4 C24 C20 1.9(15)
C21 C20 C24 N4 -3.4(15)
N3 C20 C24 N4 179.6(9)
O3 C25 C26 C27 -179.7(9)
C30 C25 C26 C27 1.5(15)
C25 C26 C27 C28 0.2(16)
C26 C27 C28 C29 -2.4(15)
C26 C27 C28 Br3 179.9(8)
C27 C28 C29 C30 2.8(15)
Br3 C28 C29 C30 -179.4(7)
C28 C29 C30 C25 -1.1(14)
C28 C29 C30 C31 179.4(9)
O3 C25 C30 C29 -179.8(9)
C26 C25 C30 C29 -1.1(14)
O3 C25 C30 C31 -0.2(14)
C26 C25 C30 C31 178.5(9)
C32 N5 C31 C30 -178.7(8)
C29 C30 C31 N5 -179.9(9)
C25 C30 C31 N5 0.5(14)
C31 N5 C32 C33 -171.2(9)
C31 N5 C32 C36 13.6(15)
C34 N6 C33 C32 3.2(16)
C36 C32 C33 N6 -3.3(16)
N5 C32 C33 N6 -178.9(9)
C33 N6 C34 C35 -2.1(16)
N6 C34 C35 C36 1.2(19)
C34 C35 C36 C32 -1.3(18)
C33 C32 C36 C35 2.3(16)
N5 C32 C36 C35 177.4(10)
C42 C37 C38 C39 0.6(15)
C43 C37 C38 C39 179.9(9)
C37 C38 C39 O5 178.4(9)
C37 C38 C39 C40 -1.0(15)
O5 C39 C40 C41 -179.5(9)
C38 C39 C40 C41 -0.1(15)
C39 C40 C41 O4 -179.4(9)
C39 C40 C41 C42 1.6(15)
C38 C37 C42 C41 0.8(14)
C43 C37 C42 C41 -178.4(8)
O4 C41 C42 C37 179.1(9)
C40 C41 C42 C37 -2.0(14)
C38 C37 C43 O6 157.2(10)
C42 C37 C43 O6 -23.6(14)
C38 C37 C43 O7 -24.8(13)
C42 C37 C43 O7 154.5(9)
C49 C44 C45 C46 -0.1(13)
C50 C44 C45 C46 179.8(8)
C44 C45 C46 O8 178.1(8)
C44 C45 C46 C47 -2.0(13)
O8 C46 C47 C48 -178.2(8)
C45 C46 C47 C48 1.9(13)
C46 C47 C48 O9 180.0(8)
C46 C47 C48 C49 0.3(13)
C45 C44 C49 C48 2.2(13)
C50 C44 C49 C48 -177.7(8)
O9 C48 C49 C44 178.0(8)
C47 C48 C49 C44 -2.3(13)
C45 C44 C50 O11 160.1(9)
C49 C44 C50 O11 -20.0(13)
C45 C44 C50 O10 -21.6(12)
C49 C44 C50 O10 158.3(8)
